data_7715051
loop_
_publ_author_name
'He, Yu-Ru'
'Zhang, Mi'
'Huang, Wen-Hui'
'Xue, Xiang-Xian'
'Zhou, Zi-Qin'
'Feng, Li-Na'
'Yang, Jian-Hui'
'Liu, Bin'

_publ_section_title
;
 Edge-sharing bi-octahedral diruthenium(IV,IV) compounds containing Ru-Ru
 bonds chelated and bridged by two carbonate and two oxo groups.
;
_journal_issue 10
_journal_name_full 'Dalton transactions (Cambridge, England : 2003)'
_journal_page_first 4598
_journal_page_last 4606
_journal_paper_doi 10.1039/d3dt03864e
_journal_volume 53
_journal_year 2024
_chemical_formula_moiety 'C14 H32 N4 O10 Ru2, 10(H2 O), 2(O1.14)'
_chemical_formula_sum 'C14 H56 N4 O22 Ru2'
_chemical_formula_weight 834.76
_space_group_crystal_system monoclinic
_space_group_IT_number 14
_space_group_name_Hall '-P 2ybc'
_space_group_name_H-M_alt 'P 1 21/c 1'
_atom_sites_solution_hydrogens difmap
_audit_block_doi 10.5517/ccdc.csd.cc2hh5z5
_audit_creation_method SHELXL-2018/3
_audit_update_record
;
2024-01-06 deposited with the CCDC.	2024-01-15 downloaded from the CCDC.
;
_cell_angle_alpha 90
_cell_angle_beta 90.810(2)
_cell_angle_gamma 90
_cell_formula_units_Z 2
_cell_length_a 7.8283(6)
_cell_length_b 14.3445(11)
_cell_length_c 14.3344(11)
_cell_measurement_reflns_used 9689
_cell_measurement_temperature 150(2)
_cell_measurement_theta_max 54.934
_cell_measurement_theta_min 3.891
_cell_volume 1609.5(2)
_computing_cell_refinement 'Bruker SAINT'
_computing_data_collection 'Bruker APEX2'
_computing_data_reduction 'Bruker SAINT'
_computing_molecular_graphics 'Bruker SHELXTL'
_computing_publication_material 'Bruker SHELXTL'
_computing_structure_refinement 'SHELXL-2018/3 (Sheldrick, 2018)'
_computing_structure_solution 'SHELXT 2014/5 (Sheldrick, 2014)'
_diffrn_ambient_temperature 150(2)
_diffrn_measured_fraction_theta_full 0.993
_diffrn_measured_fraction_theta_max 0.987
_diffrn_measurement_device_type 'Bruker D8 VENTURE'
_diffrn_measurement_method '\f and \w scans'
_diffrn_radiation_type GaK\a
_diffrn_radiation_wavelength 1.34139
_diffrn_reflns_av_R_equivalents 0.0234
_diffrn_reflns_av_unetI/netI 0.0219
_diffrn_reflns_Laue_measured_fraction_full 0.993
_diffrn_reflns_Laue_measured_fraction_max 0.987
_diffrn_reflns_limit_h_max 8
_diffrn_reflns_limit_h_min -9
_diffrn_reflns_limit_k_max 17
_diffrn_reflns_limit_k_min -17
_diffrn_reflns_limit_l_max 17
_diffrn_reflns_limit_l_min -16
_diffrn_reflns_number 10852
_diffrn_reflns_point_group_measured_fraction_full 0.993
_diffrn_reflns_point_group_measured_fraction_max 0.987
_diffrn_reflns_theta_full 53.594
_diffrn_reflns_theta_max 54.933
_diffrn_reflns_theta_min 3.793
_exptl_absorpt_coefficient_mu 5.674
_exptl_absorpt_correction_T_max 0.313
_exptl_absorpt_correction_T_min 0.152
_exptl_absorpt_correction_type multi-scan
_exptl_absorpt_process_details sadabs
_exptl_crystal_colour purple
_exptl_crystal_density_diffrn 1.722
_exptl_crystal_description block
_exptl_crystal_F_000 864
_exptl_crystal_size_max 0.360
_exptl_crystal_size_mid 0.200
_exptl_crystal_size_min 0.180
_refine_diff_density_max 0.546
_refine_diff_density_min -1.026
_refine_diff_density_rms 0.094
_refine_ls_extinction_method none
_refine_ls_goodness_of_fit_ref 1.064
_refine_ls_hydrogen_treatment mixed
_refine_ls_matrix_type full
_refine_ls_number_parameters 225
_refine_ls_number_reflns 3029
_refine_ls_number_restraints 6
_refine_ls_restrained_S_all 1.064
_refine_ls_R_factor_all 0.0244
_refine_ls_R_factor_gt 0.0237
_refine_ls_shift/su_max 0.002
_refine_ls_shift/su_mean 0.000
_refine_ls_structure_factor_coef Fsqd
_refine_ls_weighting_details 'w=1/[\s^2^(Fo^2^)+(0.0351P)^2^+1.9842P] where P=(Fo^2^+2Fc^2^)/3'
_refine_ls_weighting_scheme calc
_refine_ls_wR_factor_gt 0.0622
_refine_ls_wR_factor_ref 0.0626
_reflns_Friedel_coverage 0.000
_reflns_number_gt 2938
_reflns_number_total 3029
_reflns_threshold_expression 'I > 2\s(I)'
_cod_data_source_file d3dt03864e2.cif
_cod_data_source_block 20210416gl_0m_a
_cod_depositor_comments 'Adding full bibliography for 7715050--7715056.cif.'
_cod_original_sg_symbol_H-M 'P 21/c'
_cod_database_code 7715051
_shelx_shelxl_version_number 2018/3
_shelx_space_group_comment
;
The symmetry employed for this shelxl refinement is uniquely defined
by the following loop, which should always be used as a source of
symmetry information in preference to the above space-group names.
They are only intended as comments.
;
_shelx_estimated_absorpt_t_min 0.235
_shelx_estimated_absorpt_t_max 0.428

loop_
_space_group_symop_operation_xyz
'x, y, z'
'-x, y+1/2, -z+1/2'
'-x, -y, -z'
'x, -y-1/2, z-1/2'

loop_
_atom_site_label
_atom_site_type_symbol
_atom_site_fract_x
_atom_site_fract_y
_atom_site_fract_z
_atom_site_U_iso_or_equiv
_atom_site_adp_type
_atom_site_occupancy
_atom_site_site_symmetry_order
_atom_site_calc_flag
_atom_site_refinement_flags_posn
_atom_site_refinement_flags_adp
_atom_site_refinement_flags_occupancy
_atom_site_disorder_assembly
_atom_site_disorder_group
Ru1 Ru 0.59785(2) 0.56376(2) 0.50543(2) 0.00872(8) Uani 1 1 d . . . . .
N1 N 0.6725(2) 0.66626(13) 0.60872(12) 0.0114(4) Uani 1 1 d . . . . .
H1B H 0.770286 0.691734 0.588536 0.014 Uiso 1 1 d R U . . .
N2 N 0.6480(2) 0.76845(13) 0.78292(12) 0.0131(4) Uani 1 1 d . . . . .
H2D H 0.688193 0.810806 0.824005 0.016 Uiso 1 1 d R U . . .
H2C H 0.551113 0.743616 0.805105 0.016 Uiso 1 1 d R U . . .
C1 C 0.7372(3) 0.38690(15) 0.57165(14) 0.0122(4) Uani 1 1 d . . . . .
C2 C 0.5508(3) 0.74482(15) 0.61994(15) 0.0131(4) Uani 1 1 d . . . . .
H2A H 0.442578 0.720020 0.638613 0.016 Uiso 1 1 d R U . . .
H2B H 0.534228 0.775220 0.560843 0.016 Uiso 1 1 d R U . . .
C3 C 0.7136(3) 0.62355(15) 0.70062(15) 0.0145(4) Uani 1 1 d . . . . .
H3A H 0.798053 0.575789 0.692460 0.017 Uiso 1 1 d R U . . .
H3B H 0.612424 0.594470 0.724019 0.017 Uiso 1 1 d R U . . .
C4 C 0.6098(3) 0.81660(15) 0.69207(15) 0.0147(4) Uani 1 1 d . . . . .
H4A H 0.712081 0.845988 0.670529 0.018 Uiso 1 1 d R U . . .
C5 C 0.7784(3) 0.69327(15) 0.77241(16) 0.0153(4) Uani 1 1 d . . . . .
H5A H 0.882511 0.720414 0.750517 0.018 Uiso 1 1 d R U . . .
C6 C 0.4748(3) 0.89061(17) 0.70752(17) 0.0235(5) Uani 1 1 d . . . . .
H6A H 0.515641 0.934788 0.752934 0.035 Uiso 1 1 d R U . . .
H6B H 0.450372 0.922188 0.649825 0.035 Uiso 1 1 d R U . . .
H6C H 0.372682 0.861528 0.729684 0.035 Uiso 1 1 d R U . . .
C7 C 0.8119(4) 0.64666(18) 0.86589(17) 0.0256(6) Uani 1 1 d . . . . .
H7A H 0.853415 0.692015 0.909918 0.038 Uiso 1 1 d R U . . .
H7B H 0.707795 0.619865 0.888198 0.038 Uiso 1 1 d R U . . .
H7C H 0.895825 0.598485 0.858618 0.038 Uiso 1 1 d R U . . .
O1 O 0.76616(19) 0.63066(11) 0.42677(10) 0.0150(3) Uani 1 1 d . . . . .
H1C H 0.864222 0.628139 0.452893 0.023 Uiso 1 1 d R U . . .
O2 O 0.44262(19) 0.52183(10) 0.59587(10) 0.0117(3) Uani 1 1 d . . . . .
O3 O 0.77762(19) 0.47336(11) 0.55697(10) 0.0130(3) Uani 1 1 d . . . . .
O4 O 0.58790(19) 0.35216(10) 0.54996(10) 0.0134(3) Uani 1 1 d . . . . .
O5 O 0.8474(2) 0.33346(11) 0.60791(11) 0.0173(3) Uani 1 1 d . . . . .
O6 O 0.0152(3) 0.43241(14) 0.75111(16) 0.0322(5) Uani 1 1 d D . . . .
O7 O 0.1679(2) 0.59761(14) 0.68393(13) 0.0237(4) Uani 1 1 d D . . . .
O8 O 0.0229(2) 0.72977(14) 0.56573(13) 0.0266(4) Uani 1 1 d . . . . .
H8C H 0.044757 0.787187 0.574484 0.032 Uiso 1 1 d R U . . .
H8A H 0.052337 0.713067 0.501384 0.032 Uiso 1 1 d R U . . .
O9 O 0.0538(4) 0.92105(19) 0.56548(19) 0.0605(7) Uani 1 1 d . . . . .
H9C H 0.157732 0.936139 0.558120 0.073 Uiso 1 1 d R U . . .
H9B H 0.018402 0.942799 0.616870 0.091 Uiso 1 1 d R U . . .
O10 O 0.6676(2) 0.17698(13) 0.66356(13) 0.0230(4) Uani 1 1 d D . . . .
H1 H -0.037(5) 0.407(3) 0.707(2) 0.053(12) Uiso 1 1 d D . . . .
H2 H 0.057(5) 0.483(2) 0.730(3) 0.067(14) Uiso 1 1 d D . . . .
H3 H 0.243(3) 0.572(2) 0.653(2) 0.030(9) Uiso 1 1 d D . . . .
H4 H 0.129(5) 0.641(2) 0.650(3) 0.062(13) Uiso 1 1 d D . . . .
H9 H 0.723(4) 0.220(2) 0.641(3) 0.051(11) Uiso 1 1 d D . . . .
H10 H 0.721(5) 0.156(3) 0.708(2) 0.058(12) Uiso 1 1 d D . . . .
O11 O 0.385(4) 0.9506(14) 0.4745(6) 0.064(4) Uani 0.61(6) 1 d . . . . .
O11' O 0.303(4) 0.9745(11) 0.4672(7) 0.056(5) Uani 0.53(6) 1 d . . . . .

loop_
_atom_site_aniso_label
_atom_site_aniso_U_11
_atom_site_aniso_U_22
_atom_site_aniso_U_33
_atom_site_aniso_U_23
_atom_site_aniso_U_13
_atom_site_aniso_U_12
Ru1 0.01198(11) 0.00760(11) 0.00655(11) -0.00041(5) -0.00116(7) -0.00039(5)
N1 0.0148(9) 0.0101(9) 0.0093(9) -0.0016(7) -0.0012(7) -0.0008(7)
N2 0.0184(9) 0.0118(9) 0.0090(9) -0.0024(7) -0.0024(7) 0.0005(7)
C1 0.0166(10) 0.0138(10) 0.0063(10) -0.0029(8) -0.0002(8) 0.0022(9)
C2 0.0174(10) 0.0109(10) 0.0110(11) -0.0010(8) -0.0023(8) 0.0021(8)
C3 0.0211(11) 0.0117(10) 0.0107(10) -0.0010(8) -0.0046(8) 0.0023(9)
C4 0.0214(11) 0.0117(10) 0.0109(11) 0.0001(8) -0.0014(9) -0.0008(9)
C5 0.0178(11) 0.0139(11) 0.0141(11) -0.0037(9) -0.0050(9) 0.0023(9)
C6 0.0376(14) 0.0161(12) 0.0167(12) -0.0035(9) -0.0057(10) 0.0104(11)
C7 0.0416(15) 0.0189(12) 0.0161(12) -0.0023(10) -0.0120(11) 0.0065(11)
O1 0.0147(7) 0.0173(8) 0.0130(8) 0.0034(6) -0.0017(6) -0.0032(6)
O2 0.0153(7) 0.0113(7) 0.0086(7) -0.0005(6) -0.0012(6) -0.0002(6)
O3 0.0153(7) 0.0113(7) 0.0123(7) -0.0003(6) -0.0019(6) 0.0003(6)
O4 0.0164(8) 0.0105(7) 0.0131(8) 0.0000(6) -0.0037(6) 0.0005(6)
O5 0.0173(8) 0.0140(8) 0.0205(8) 0.0021(6) -0.0054(6) 0.0041(6)
O6 0.0345(11) 0.0330(12) 0.0288(12) -0.0017(8) -0.0073(9) -0.0033(9)
O7 0.0214(9) 0.0274(10) 0.0223(10) -0.0059(8) 0.0031(7) 0.0025(8)
O8 0.0234(9) 0.0332(10) 0.0231(9) -0.0061(8) 0.0009(7) -0.0006(8)
O9 0.083(2) 0.0542(15) 0.0439(15) -0.0208(12) -0.0164(14) 0.0073(14)
O10 0.0257(9) 0.0208(9) 0.0223(10) 0.0072(7) -0.0019(7) -0.0013(7)
O11 0.070(9) 0.081(6) 0.041(3) -0.012(3) 0.006(4) -0.011(6)
O11' 0.074(11) 0.050(5) 0.045(3) -0.017(3) 0.005(4) -0.014(5)

loop_
_atom_type_symbol
_atom_type_description
_atom_type_scat_dispersion_real
_atom_type_scat_dispersion_imag
_atom_type_scat_source
C C 0.0137 0.0067 'International Tables Vol C Tables 4.2.6.8 and 6.1.1.4'
N N 0.0241 0.0134 'International Tables Vol C Tables 4.2.6.8 and 6.1.1.4'
O O 0.0389 0.0241 'International Tables Vol C Tables 4.2.6.8 and 6.1.1.4'
Ru Ru -0.0760 2.5955 'International Tables Vol C Tables 4.2.6.8 and 6.1.1.4'
H H 0.0000 0.0000 'International Tables Vol C Tables 4.2.6.8 and 6.1.1.4'

loop_
_geom_angle_atom_site_label_1
_geom_angle_atom_site_label_2
_geom_angle_atom_site_label_3
_geom_angle
_geom_angle_site_symmetry_1
_geom_angle_site_symmetry_3
_geom_angle_publ_flag
O2 Ru1 O2 102.37(5) . 3_666 ?
O2 Ru1 O1 168.32(6) . . ?
O2 Ru1 O1 89.05(6) 3_666 . ?
O2 Ru1 O4 89.62(6) . 3_666 ?
O2 Ru1 O4 88.55(6) 3_666 3_666 ?
O1 Ru1 O4 88.19(6) . 3_666 ?
O2 Ru1 O3 89.79(6) . . ?
O2 Ru1 O3 88.46(6) 3_666 . ?
O1 Ru1 O3 93.02(6) . . ?
O4 Ru1 O3 176.76(6) 3_666 . ?
O2 Ru1 N1 85.22(7) . . ?
O2 Ru1 N1 172.31(7) 3_666 . ?
O1 Ru1 N1 83.43(7) . . ?
O4 Ru1 N1 92.79(6) 3_666 . ?
O3 Ru1 N1 90.34(7) . . ?
O2 Ru1 Ru1 51.87(4) . 3_666 ?
O2 Ru1 Ru1 50.50(4) 3_666 3_666 ?
O1 Ru1 Ru1 139.48(5) . 3_666 ?
O4 Ru1 Ru1 88.53(4) 3_666 3_666 ?
O3 Ru1 Ru1 88.59(4) . 3_666 ?
N1 Ru1 Ru1 137.07(5) . 3_666 ?
C3 N1 C2 110.39(17) . . ?
C3 N1 Ru1 112.36(13) . . ?
C2 N1 Ru1 115.01(13) . . ?
C3 N1 H1B 106.1 . . ?
C2 N1 H1B 106.1 . . ?
Ru1 N1 H1B 106.2 . . ?
C5 N2 C4 111.89(17) . . ?
C5 N2 H2D 108.7 . . ?
C4 N2 H2D 108.7 . . ?
C5 N2 H2C 109.3 . . ?
C4 N2 H2C 109.3 . . ?
H2D N2 H2C 108.9 . . ?
O5 C1 O3 118.75(19) . . ?
O5 C1 O4 118.1(2) . . ?
O3 C1 O4 123.11(19) . . ?
N1 C2 C4 113.37(18) . . ?
N1 C2 H2A 108.6 . . ?
C4 C2 H2A 108.7 . . ?
N1 C2 H2B 109.1 . . ?
C4 C2 H2B 109.1 . . ?
H2A C2 H2B 107.8 . . ?
N1 C3 C5 113.34(18) . . ?
N1 C3 H3A 109.1 . . ?
C5 C3 H3A 109.2 . . ?
N1 C3 H3B 108.6 . . ?
C5 C3 H3B 108.6 . . ?
H3A C3 H3B 107.8 . . ?
N2 C4 C6 109.04(18) . . ?
N2 C4 C2 109.40(17) . . ?
C6 C4 C2 111.50(19) . . ?
N2 C4 H4A 108.9 . . ?
C6 C4 H4A 109.0 . . ?
C2 C4 H4A 108.9 . . ?
N2 C5 C7 109.81(19) . . ?
N2 C5 C3 108.78(18) . . ?
C7 C5 C3 111.13(19) . . ?
N2 C5 H5A 109.0 . . ?
C7 C5 H5A 109.3 . . ?
C3 C5 H5A 108.8 . . ?
C4 C6 H6A 109.6 . . ?
C4 C6 H6B 109.6 . . ?
H6A C6 H6B 109.5 . . ?
C4 C6 H6C 109.2 . . ?
H6A C6 H6C 109.5 . . ?
H6B C6 H6C 109.5 . . ?
C5 C7 H7A 109.6 . . ?
C5 C7 H7B 109.5 . . ?
H7A C7 H7B 109.5 . . ?
C5 C7 H7C 109.4 . . ?
H7A C7 H7C 109.5 . . ?
H7B C7 H7C 109.5 . . ?
Ru1 O1 H1C 109.3 . . ?
Ru1 O2 Ru1 77.63(5) . 3_666 ?
C1 O3 Ru1 119.78(13) . . ?
C1 O4 Ru1 119.87(13) . 3_666 ?
H1 O6 H2 107(4) . . ?
H3 O7 H4 106(4) . . ?
H8C O8 H8A 109.0 . . ?
H9C O9 H9B 109.8 . . ?
H9 O10 H10 108(4) . . ?

loop_
_geom_bond_atom_site_label_1
_geom_bond_atom_site_label_2
_geom_bond_distance
_geom_bond_site_symmetry_2
_geom_bond_publ_flag
Ru1 O2 1.8878(15) . ?
Ru1 O2 1.9243(15) 3_666 ?
Ru1 O1 1.9925(15) . ?
Ru1 O4 2.0414(15) 3_666 ?
Ru1 O3 2.0441(15) . ?
Ru1 N1 2.1611(18) . ?
Ru1 Ru1 2.3897(3) 3_666 ?
N1 C3 1.484(3) . ?
N1 C2 1.486(3) . ?
N1 H1B 0.9000 . ?
N2 C5 1.494(3) . ?
N2 C4 1.501(3) . ?
N2 H2D 0.8999 . ?
N2 H2C 0.9000 . ?
C1 O5 1.261(3) . ?
C1 O3 1.298(3) . ?
C1 O4 1.304(3) . ?
C2 C4 1.526(3) . ?
C2 H2A 0.9601 . ?
C2 H2B 0.9599 . ?
C3 C5 1.517(3) . ?
C3 H3A 0.9602 . ?
C3 H3B 0.9600 . ?
C4 C6 1.516(3) . ?
C4 H4A 0.9599 . ?
C5 C7 1.517(3) . ?
C5 H5A 0.9600 . ?
C6 H6A 0.9599 . ?
C6 H6B 0.9599 . ?
C6 H6C 0.9600 . ?
C7 H7A 0.9599 . ?
C7 H7B 0.9600 . ?
C7 H7C 0.9601 . ?
O1 H1C 0.8501 . ?
O6 H1 0.835(19) . ?
O6 H2 0.852(19) . ?
O7 H3 0.827(18) . ?
O7 H4 0.841(19) . ?
O8 H8C 0.8502 . ?
O8 H8A 0.9835 . ?
O9 H9C 0.8501 . ?
O9 H9B 0.8500 . ?
O10 H9 0.826(19) . ?
O10 H10 0.818(19) . ?
